data_7108577
loop_
_publ_author_name
'Francesca A. Stokes'
'Lars Kloo'
'Yaokang Lv'
'Philip J. Harford'
'Andrew E. H. Wheatley'
'Dominic S. Wright'

_publ_section_title
;
 The redox effect of the [1,2-(NH)2C6H4]^2-^ ligand in the formation of
 transition metal compounds
;
_journal_name_full Chem.Commun.
_journal_page_first 11298
_journal_paper_doi 10.1039/c2cc35213c
_journal_volume 48
_journal_year 2012
_chemical_formula_moiety 'C23 H23 N6 V2 1-, C16 H32 Li O4 1+'
_chemical_formula_sum 'C39 H55 Li N6 O4 V2'
_chemical_formula_weight 780.71
_chemical_name_systematic
;
?
;
_space_group_IT_number 14
_symmetry_cell_setting monoclinic
_symmetry_space_group_name_Hall '-P 2ybc'
_symmetry_space_group_name_H-M 'P 1 21/c 1'
_atom_sites_solution_hydrogens geom
_atom_sites_solution_primary direct
_atom_sites_solution_secondary difmap
_audit_creation_method SHELXL-97
_cell_angle_alpha 90.00
_cell_angle_beta 114.35(3)
_cell_angle_gamma 90.00
_cell_formula_units_Z 4
_cell_length_a 15.30410(10)
_cell_length_b 20.2762(3)
_cell_length_c 13.8669(2)
_cell_measurement_reflns_used 22164
_cell_measurement_temperature 180(2)
_cell_measurement_theta_max 30.03
_cell_measurement_theta_min 1.00
_cell_volume 3920.2(9)
_computing_cell_refinement 'HKL Scalepack (Otwinowski & Minor 1997)'
_computing_data_collection 'Collect (Nonius B.V. 1998)'
_computing_data_reduction
;
HKL Denzo and Scalepack (Otwinowski & Minor 1997)
;
_computing_publication_material 'SHELXL-97 (Sheldrick 1997)'
_computing_structure_refinement 'SHELXL-97 (Sheldrick 1997)'
_computing_structure_solution 'SIR-92 (Altomare et al. 1994)'
_diffrn_ambient_temperature 180(2)
_diffrn_measured_fraction_theta_full 0.982
_diffrn_measured_fraction_theta_max 0.982
_diffrn_measurement_device_type 'Nonius Kappa CCD'
_diffrn_measurement_method 'Thin slice \w and \f scans'
_diffrn_radiation_source 'fine-focus sealed tube'
_diffrn_radiation_type MoK\a
_diffrn_radiation_wavelength 0.71073
_diffrn_reflns_av_R_equivalents 0.0405
_diffrn_reflns_av_sigmaI/netI 0.0439
_diffrn_reflns_limit_h_max 21
_diffrn_reflns_limit_h_min -21
_diffrn_reflns_limit_k_max 28
_diffrn_reflns_limit_k_min -28
_diffrn_reflns_limit_l_max 18
_diffrn_reflns_limit_l_min -19
_diffrn_reflns_number 34260
_diffrn_reflns_theta_full 29.98
_diffrn_reflns_theta_max 29.98
_diffrn_reflns_theta_min 3.55
_exptl_absorpt_coefficient_mu 0.524
_exptl_absorpt_correction_T_max 0.850
_exptl_absorpt_correction_T_min 0.709
_exptl_absorpt_correction_type multi-scan
_exptl_absorpt_process_details
;
multi-scan from symmetry-related measurements
Sortav (Blessing 1995)
;
_exptl_crystal_colour red
_exptl_crystal_density_diffrn 1.323
_exptl_crystal_density_method 'not measured'
_exptl_crystal_description block
_exptl_crystal_F_000 1648
_exptl_crystal_size_max 0.46
_exptl_crystal_size_mid 0.23
_exptl_crystal_size_min 0.23
_refine_diff_density_max 1.292
_refine_diff_density_min -1.125
_refine_diff_density_rms 0.067
_refine_ls_extinction_method none
_refine_ls_goodness_of_fit_ref 1.005
_refine_ls_hydrogen_treatment mixed
_refine_ls_matrix_type full
_refine_ls_number_parameters 483
_refine_ls_number_reflns 11221
_refine_ls_number_restraints 124
_refine_ls_restrained_S_all 1.085
_refine_ls_R_factor_all 0.0697
_refine_ls_R_factor_gt 0.0489
_refine_ls_shift/su_max 0.001
_refine_ls_shift/su_mean 0.000
_refine_ls_structure_factor_coef Fsqd
_refine_ls_weighting_details 'calc w=1/[\s^2^(Fo^2^)+(0.1190P)^2^+0.0000P] where P=(Fo^2^+2Fc^2^)/3'
_refine_ls_weighting_scheme calc
_refine_ls_wR_factor_gt 0.1602
_refine_ls_wR_factor_ref 0.1719
_reflns_number_gt 7794
_reflns_number_total 11221
_reflns_threshold_expression >2sigma(I)
_cod_data_source_file c2cc35213c.txt
_cod_data_source_block dw1177
_cod_original_cell_volume 3920(1)
_cod_original_sg_symbol_H-M P2(1)/c
_cod_database_code 7108577

loop_
_symmetry_equiv_pos_as_xyz
'x, y, z'
'-x, y+1/2, -z+1/2'
'-x, -y, -z'
'x, -y-1/2, z-1/2'

loop_
_atom_site_label
_atom_site_type_symbol
_atom_site_fract_x
_atom_site_fract_y
_atom_site_fract_z
_atom_site_U_iso_or_equiv
_atom_site_adp_type
_atom_site_occupancy
_atom_site_symmetry_multiplicity
_atom_site_calc_flag
_atom_site_refinement_flags
V1 V 0.34034(2) 0.587088(16) 0.29182(2) 0.02420(11) Uani 1 1 d .
V2 V 0.50876(2) 0.585068(16) 0.39354(2) 0.02422(11) Uani 1 1 d .
N1 N 0.41666(11) 0.49999(9) 0.34395(12) 0.0268(3) Uani 1 1 d D
H1N H 0.4106(17) 0.4720(11) 0.3878(17) 0.031(3) Uiso 1 1 d D
N2 N 0.43867(13) 0.57678(9) 0.22373(13) 0.0275(4) Uani 1 1 d D
H2N H 0.4448(16) 0.6069(11) 0.1820(17) 0.031(3) Uiso 1 1 d D
N3 N 0.62456(12) 0.53245(9) 0.40844(13) 0.0304(4) Uani 1 1 d .
H3N H 0.6188 0.4967 0.3703 0.036 Uiso 1 1 calc R
N4 N 0.61548(12) 0.63179(9) 0.50924(13) 0.0325(4) Uani 1 1 d .
H4N H 0.6036 0.6654 0.5421 0.039 Uiso 1 1 calc R
N5 N 0.42434(12) 0.67314(9) 0.33829(12) 0.0277(4) Uani 1 1 d D
H5N H 0.4290(17) 0.6982(11) 0.2923(17) 0.031(3) Uiso 1 1 d D
N6 N 0.40474(13) 0.59483(8) 0.45744(13) 0.0270(3) Uani 1 1 d D
H6N H 0.4000(16) 0.5651(11) 0.4996(17) 0.031(3) Uiso 1 1 d D
C1 C 0.18890(16) 0.59855(13) 0.28948(19) 0.0422(6) Uani 1 1 d .
H1 H 0.1742 0.6060 0.3525 0.051 Uiso 1 1 calc R
C2 C 0.19361(16) 0.53671(12) 0.24489(18) 0.0388(5) Uani 1 1 d .
H2 H 0.1822 0.4928 0.2705 0.047 Uiso 1 1 calc R
C3 C 0.20761(16) 0.54824(12) 0.15244(17) 0.0377(5) Uani 1 1 d .
H3 H 0.2075 0.5139 0.1007 0.045 Uiso 1 1 calc R
C4 C 0.21116(16) 0.61659(13) 0.13928(18) 0.0409(5) Uani 1 1 d .
H4 H 0.2144 0.6392 0.0768 0.049 Uiso 1 1 calc R
C5 C 0.19977(16) 0.64772(13) 0.2239(2) 0.0447(6) Uani 1 1 d .
H5 H 0.1942 0.6963 0.2323 0.054 Uiso 1 1 calc R
C6 C 0.43121(13) 0.46655(10) 0.26380(14) 0.0265(4) Uani 1 1 d .
C7 C 0.43651(15) 0.39970(11) 0.24975(17) 0.0323(4) Uani 1 1 d .
H7 H 0.4282 0.3694 0.2976 0.039 Uiso 1 1 calc R
C8 C 0.45440(16) 0.37666(12) 0.16371(18) 0.0374(5) Uani 1 1 d .
H8 H 0.4583 0.3306 0.1535 0.045 Uiso 1 1 calc R
C9 C 0.46623(17) 0.42057(11) 0.09463(18) 0.0372(5) Uani 1 1 d .
H9 H 0.4783 0.4044 0.0369 0.045 Uiso 1 1 calc R
C10 C 0.46089(16) 0.48854(12) 0.10765(16) 0.0345(5) Uani 1 1 d .
H10 H 0.4687 0.5185 0.0591 0.041 Uiso 1 1 calc R
C11 C 0.44397(13) 0.51178(10) 0.19287(14) 0.0263(4) Uani 1 1 d .
C12 C 0.71286(14) 0.55338(11) 0.47932(15) 0.0307(4) Uani 1 1 d .
C13 C 0.80237(16) 0.52557(12) 0.49997(18) 0.0393(5) Uani 1 1 d .
H13 H 0.8059 0.4865 0.4639 0.047 Uiso 1 1 calc R
C14 C 0.88605(16) 0.55409(14) 0.5722(2) 0.0450(6) Uani 1 1 d .
H14 H 0.9464 0.5349 0.5846 0.054 Uiso 1 1 calc R
C15 C 0.88190(17) 0.61061(14) 0.62654(19) 0.0454(6) Uani 1 1 d .
H15 H 0.9393 0.6305 0.6753 0.054 Uiso 1 1 calc R
C16 C 0.79309(16) 0.63815(13) 0.60923(18) 0.0417(5) Uani 1 1 d .
H16 H 0.7906 0.6764 0.6476 0.050 Uiso 1 1 calc R
C17 C 0.70792(15) 0.61043(11) 0.53658(15) 0.0318(4) Uani 1 1 d .
C18 C 0.40259(14) 0.70540(10) 0.41486(15) 0.0280(4) Uani 1 1 d .
C19 C 0.38758(16) 0.77178(11) 0.42464(17) 0.0359(5) Uani 1 1 d .
H19 H 0.3953 0.8030 0.3776 0.043 Uiso 1 1 calc R
C20 C 0.36060(17) 0.79249(12) 0.50558(19) 0.0409(5) Uani 1 1 d .
H20 H 0.3505 0.8380 0.5134 0.049 Uiso 1 1 calc R
C21 C 0.34880(15) 0.74744(12) 0.57327(17) 0.0382(5) Uani 1 1 d .
H21 H 0.3296 0.7622 0.6266 0.046 Uiso 1 1 calc R
C22 C 0.36470(15) 0.68033(12) 0.56467(16) 0.0338(5) Uani 1 1 d .
H22 H 0.3580 0.6497 0.6129 0.041 Uiso 1 1 calc R
C23 C 0.39051(14) 0.65875(10) 0.48472(15) 0.0284(4) Uani 1 1 d .
Li1 Li 0.8650(3) 0.6185(2) 0.2091(3) 0.0478(10) Uani 1 1 d .
O1 O 0.76684(13) 0.67225(10) 0.22253(13) 0.0478(4) Uani 1 1 d U
C24 C 0.7634(2) 0.68066(14) 0.3243(2) 0.0478(6) Uani 1 1 d U
H24A H 0.8165 0.7094 0.3705 0.057 Uiso 1 1 calc R
H24B H 0.7690 0.6375 0.3597 0.057 Uiso 1 1 calc R
C25 C 0.6694(2) 0.71155(19) 0.3034(3) 0.0689(8) Uani 1 1 d U
H25A H 0.6384 0.6893 0.3446 0.083 Uiso 1 1 calc R
H25B H 0.6776 0.7589 0.3227 0.083 Uiso 1 1 calc R
C26 C 0.6137(3) 0.7037(3) 0.1933(3) 0.1092(14) Uani 1 1 d U
H26A H 0.5774 0.7447 0.1639 0.131 Uiso 1 1 calc R
H26B H 0.5671 0.6674 0.1813 0.131 Uiso 1 1 calc R
C27 C 0.6749(2) 0.68909(16) 0.1406(2) 0.0573(7) Uani 1 1 d U
H27A H 0.6806 0.7279 0.1002 0.069 Uiso 1 1 calc R
H27B H 0.6488 0.6517 0.0910 0.069 Uiso 1 1 calc R
O2 O 0.82876(14) 0.52765(10) 0.21502(16) 0.0575(5) Uani 1 1 d .
C28 C 0.7351(2) 0.50872(16) 0.2051(3) 0.0623(8) Uani 1 1 d .
H28A H 0.6856 0.5230 0.1358 0.075 Uiso 1 1 calc R
H28B H 0.7210 0.5291 0.2620 0.075 Uiso 1 1 calc R
C29 C 0.7365(3) 0.4340(2) 0.2141(4) 0.0911(12) Uani 1 1 d .
H29A H 0.7325 0.4203 0.2807 0.109 Uiso 1 1 calc R
H29B H 0.6821 0.4143 0.1536 0.109 Uiso 1 1 calc R
C30 C 0.8293(4) 0.4132(2) 0.2134(5) 0.121(2) Uani 1 1 d .
H30A H 0.8736 0.3973 0.2843 0.145 Uiso 1 1 calc R
H30B H 0.8193 0.3774 0.1614 0.145 Uiso 1 1 calc R
C31 C 0.8687(3) 0.4720(2) 0.1837(3) 0.0881(11) Uani 1 1 d .
H31A H 0.9396 0.4724 0.2206 0.106 Uiso 1 1 calc R
H31B H 0.8504 0.4728 0.1064 0.106 Uiso 1 1 calc R
O3 O 0.87647(13) 0.62772(12) 0.07704(14) 0.0599(5) Uani 1 1 d U
C32 C 0.8027(3) 0.6383(2) -0.0233(2) 0.0787(9) Uani 1 1 d U
H32A H 0.7741 0.6825 -0.0263 0.094 Uiso 1 1 calc R
H32B H 0.7518 0.6048 -0.0379 0.094 Uiso 1 1 calc R
C33 C 0.8435(2) 0.63372(18) -0.1040(2) 0.0653(7) Uani 1 1 d U
H33A H 0.8498 0.6780 -0.1307 0.078 Uiso 1 1 calc R
H33B H 0.8027 0.6059 -0.1645 0.078 Uiso 1 1 calc R
C34 C 0.9397(2) 0.60282(19) -0.0452(2) 0.0661(7) Uani 1 1 d U
H34A H 0.9374 0.5549 -0.0597 0.079 Uiso 1 1 calc R
H34B H 0.9884 0.6233 -0.0655 0.079 Uiso 1 1 calc R
C35 C 0.9610(3) 0.6147(3) 0.0622(3) 0.0979(10) Uani 1 1 d U
H35A H 1.0050 0.6529 0.0873 0.117 Uiso 1 1 calc R
H35B H 0.9940 0.5758 0.1048 0.117 Uiso 1 1 calc R
O4 O 0.98014(12) 0.65229(9) 0.31932(13) 0.0466(4) Uani 1 1 d .
C36 C 1.0085(2) 0.71876(15) 0.3091(2) 0.0571(7) Uani 1 1 d .
H36A H 0.9538 0.7493 0.2933 0.068 Uiso 1 1 calc R
H36B H 1.0298 0.7215 0.2509 0.068 Uiso 1 1 calc R
C37 C 1.0888(3) 0.73675(19) 0.4119(3) 0.0768(10) Uani 1 1 d .
H37A H 1.0877 0.7843 0.4273 0.092 Uiso 1 1 calc R
H37B H 1.1518 0.7253 0.4123 0.092 Uiso 1 1 calc R
C38 C 1.0670(3) 0.6947(2) 0.4900(3) 0.0927(13) Uani 1 1 d .
H38A H 1.1263 0.6845 0.5532 0.111 Uiso 1 1 calc R
H38B H 1.0214 0.7174 0.5128 0.111 Uiso 1 1 calc R
C39 C 1.0231(2) 0.63302(16) 0.4288(2) 0.0559(7) Uani 1 1 d .
H39A H 1.0729 0.5990 0.4407 0.067 Uiso 1 1 calc R
H39B H 0.9740 0.6150 0.4508 0.067 Uiso 1 1 calc R

loop_
_atom_site_aniso_label
_atom_site_aniso_U_11
_atom_site_aniso_U_22
_atom_site_aniso_U_33
_atom_site_aniso_U_23
_atom_site_aniso_U_13
_atom_site_aniso_U_12
V1 0.02467(18) 0.02621(19) 0.02291(17) 0.00275(12) 0.01100(14) 0.00097(13)
V2 0.02464(18) 0.02665(19) 0.02288(17) 0.00164(12) 0.01133(14) 0.00120(12)
N1 0.0302(9) 0.0276(9) 0.0261(8) 0.0033(6) 0.0151(7) 0.0015(7)
N2 0.0328(9) 0.0275(9) 0.0255(8) 0.0037(6) 0.0154(7) 0.0001(7)
N3 0.0292(9) 0.0305(9) 0.0325(8) -0.0004(7) 0.0137(7) 0.0032(7)
N4 0.0301(9) 0.0378(10) 0.0297(8) -0.0059(7) 0.0123(7) -0.0004(8)
N5 0.0306(9) 0.0272(9) 0.0273(8) 0.0033(6) 0.0140(7) 0.0012(7)
N6 0.0303(9) 0.0286(9) 0.0251(8) 0.0032(6) 0.0144(7) 0.0020(7)
C1 0.0275(11) 0.0624(17) 0.0396(12) 0.0017(11) 0.0167(10) 0.0067(10)
C2 0.0291(11) 0.0435(14) 0.0420(12) 0.0082(10) 0.0130(10) -0.0047(10)
C3 0.0311(11) 0.0449(14) 0.0327(10) -0.0031(9) 0.0089(9) -0.0073(10)
C4 0.0289(11) 0.0525(15) 0.0347(11) 0.0165(10) 0.0064(9) -0.0010(10)
C5 0.0276(11) 0.0413(14) 0.0584(15) 0.0004(11) 0.0108(11) 0.0061(10)
C6 0.0231(9) 0.0307(10) 0.0254(9) -0.0005(7) 0.0096(7) 0.0008(8)
C7 0.0294(10) 0.0327(11) 0.0352(10) 0.0020(8) 0.0138(9) 0.0006(8)
C8 0.0376(12) 0.0326(12) 0.0441(12) -0.0096(9) 0.0190(10) -0.0011(9)
C9 0.0398(12) 0.0411(13) 0.0358(11) -0.0103(9) 0.0207(10) -0.0047(10)
C10 0.0358(11) 0.0422(13) 0.0298(10) -0.0026(9) 0.0177(9) -0.0035(10)
C11 0.0246(9) 0.0303(10) 0.0245(8) -0.0016(7) 0.0107(7) 0.0002(8)
C12 0.0286(10) 0.0370(12) 0.0282(9) 0.0080(8) 0.0135(8) 0.0013(8)
C13 0.0346(12) 0.0443(13) 0.0411(11) 0.0091(10) 0.0177(10) 0.0074(10)
C14 0.0265(11) 0.0587(17) 0.0483(13) 0.0150(12) 0.0138(10) 0.0069(11)
C15 0.0270(11) 0.0559(16) 0.0445(13) 0.0038(11) 0.0061(10) -0.0043(11)
C16 0.0336(12) 0.0496(15) 0.0367(11) -0.0027(10) 0.0093(9) -0.0037(10)
C17 0.0282(10) 0.0391(12) 0.0277(9) 0.0054(8) 0.0109(8) 0.0001(9)
C18 0.0248(9) 0.0293(10) 0.0288(9) -0.0029(7) 0.0101(8) 0.0003(8)
C19 0.0333(11) 0.0327(12) 0.0385(11) -0.0021(9) 0.0117(9) -0.0011(9)
C20 0.0372(12) 0.0350(13) 0.0451(12) -0.0120(10) 0.0116(10) 0.0036(10)
C21 0.0314(11) 0.0485(14) 0.0324(10) -0.0118(9) 0.0107(9) 0.0051(10)
C22 0.0287(10) 0.0451(13) 0.0279(9) -0.0008(8) 0.0119(8) 0.0037(9)
C23 0.0251(9) 0.0324(11) 0.0264(9) -0.0015(8) 0.0093(8) 0.0030(8)
Li1 0.043(2) 0.059(3) 0.042(2) -0.0031(19) 0.0175(18) -0.004(2)
O1 0.0405(9) 0.0588(12) 0.0428(9) 0.0006(8) 0.0159(8) 0.0075(8)
C24 0.0545(15) 0.0493(15) 0.0435(12) 0.0053(10) 0.0240(11) 0.0106(12)
C25 0.0495(16) 0.092(2) 0.0707(18) -0.0063(16) 0.0298(15) 0.0119(15)
C26 0.058(2) 0.185(4) 0.082(2) 0.018(2) 0.0262(19) 0.040(2)
C27 0.0460(15) 0.0635(18) 0.0501(14) -0.0023(12) 0.0074(12) 0.0050(13)
O2 0.0512(11) 0.0495(12) 0.0727(12) -0.0074(9) 0.0264(10) -0.0037(9)
C28 0.0547(17) 0.0547(19) 0.078(2) -0.0107(15) 0.0285(16) -0.0132(14)
C29 0.090(3) 0.055(2) 0.132(4) -0.023(2) 0.050(3) -0.018(2)
C30 0.082(3) 0.059(3) 0.210(6) -0.017(3) 0.049(4) -0.005(2)
C31 0.081(3) 0.084(3) 0.098(3) -0.006(2) 0.035(2) 0.026(2)
O3 0.0415(9) 0.0977(15) 0.0438(9) 0.0048(9) 0.0207(8) 0.0056(10)
C32 0.0639(16) 0.117(2) 0.0532(14) 0.0183(15) 0.0224(13) 0.0339(16)
C33 0.0692(16) 0.0820(19) 0.0498(13) 0.0120(13) 0.0298(12) 0.0170(14)
C34 0.0554(15) 0.0872(19) 0.0610(14) -0.0011(14) 0.0292(13) 0.0083(14)
C35 0.0581(16) 0.164(3) 0.0732(17) 0.0084(19) 0.0288(15) 0.0256(19)
O4 0.0403(9) 0.0500(11) 0.0443(9) 0.0038(7) 0.0120(8) -0.0008(8)
C36 0.0458(15) 0.0530(18) 0.0707(18) 0.0114(14) 0.0223(14) -0.0006(13)
C37 0.062(2) 0.067(2) 0.087(2) -0.0206(19) 0.0168(19) -0.0045(17)
C38 0.091(3) 0.118(4) 0.0537(18) -0.019(2) 0.0153(19) -0.006(3)
C39 0.0503(16) 0.067(2) 0.0503(14) 0.0134(13) 0.0207(13) 0.0115(14)

loop_
_atom_type_symbol
_atom_type_description
_atom_type_scat_dispersion_real
_atom_type_scat_dispersion_imag
_atom_type_scat_source
C C 0.0033 0.0016 'International Tables Vol C Tables 4.2.6.8 and 6.1.1.4'
H H 0.0000 0.0000 'International Tables Vol C Tables 4.2.6.8 and 6.1.1.4'
N N 0.0061 0.0033 'International Tables Vol C Tables 4.2.6.8 and 6.1.1.4'
V V 0.3005 0.5294 'International Tables Vol C Tables 4.2.6.8 and 6.1.1.4'
O O 0.0106 0.0060 'International Tables Vol C Tables 4.2.6.8 and 6.1.1.4'
Li Li -0.0003 0.0001 'International Tables Vol C Tables 4.2.6.8 and 6.1.1.4'

loop_
_geom_angle_atom_site_label_1
_geom_angle_atom_site_label_2
_geom_angle_atom_site_label_3
_geom_angle
N1 V1 N2 70.48(6)
N1 V1 N6 74.91(7)
N2 V1 N6 113.64(7)
N1 V1 N5 114.44(7)
N2 V1 N5 76.03(7)
N6 V1 N5 69.57(7)
N1 V1 C3 100.21(8)
N2 V1 C3 97.91(7)
N6 V1 C3 143.35(8)
N5 V1 C3 139.54(8)
N1 V1 C4 133.49(8)
N2 V1 C4 96.69(8)
N6 V1 C4 145.55(8)
N5 V1 C4 104.52(8)
C3 V1 C4 35.56(9)
N1 V1 C2 93.68(8)
N2 V1 C2 128.87(8)
N6 V1 C2 107.79(8)
N5 V1 C2 148.82(8)
C3 V1 C2 35.59(8)
C4 V1 C2 59.17(8)
N1 V1 C5 152.72(8)
N2 V1 C5 126.22(8)
N6 V1 C5 110.10(9)
N5 V1 C5 91.84(8)
C3 V1 C5 59.15(9)
C4 V1 C5 35.47(9)
C2 V1 C5 59.08(9)
N1 V1 C1 120.42(8)
N2 V1 C1 154.97(8)
N6 V1 C1 91.35(8)
N5 V1 C1 113.74(8)
C3 V1 C1 59.23(9)
C4 V1 C1 59.03(9)
C2 V1 C1 35.62(9)
C5 V1 C1 35.31(9)
N1 V1 V2 57.40(5)
N2 V1 V2 57.27(5)
N6 V1 V2 56.37(5)
N5 V1 V2 57.04(5)
C3 V1 V2 149.69(6)
C4 V1 V2 149.50(6)
C2 V1 V2 148.58(6)
C5 V1 V2 148.24(7)
C1 V1 V2 147.68(6)
N4 V2 N3 76.94(8)
N4 V2 N6 97.24(7)
N3 V2 N6 142.04(7)
N4 V2 N5 93.70(7)
N3 V2 N5 148.64(7)
N6 V2 N5 68.18(6)
N4 V2 N1 148.05(7)
N3 V2 N1 92.35(7)
N6 V2 N1 72.77(6)
N5 V2 N1 109.47(7)
N4 V2 N2 142.17(7)
N3 V2 N2 95.26(7)
N6 V2 N2 109.99(7)
N5 V2 N2 73.75(7)
N1 V2 N2 67.86(6)
N4 V2 V1 142.94(6)
N3 V2 V1 140.12(5)
N6 V2 V1 55.25(5)
N5 V2 V1 55.16(5)
N1 V2 V1 54.32(5)
N2 V2 V1 54.74(5)
C6 N1 V1 112.80(12)
C6 N1 V2 110.19(12)
V1 N1 V2 68.28(6)
C6 N1 H1N 109.9(16)
V1 N1 H1N 126.5(16)
V2 N1 H1N 123.2(16)
C11 N2 V1 112.07(12)
C11 N2 V2 110.03(12)
V1 N2 V2 67.99(5)
C11 N2 H2N 114.9(16)
V1 N2 H2N 121.6(16)
V2 N2 H2N 121.9(16)
C12 N3 V2 118.52(14)
C12 N3 H3N 120.7
V2 N3 H3N 120.7
C17 N4 V2 118.71(15)
C17 N4 H4N 120.6
V2 N4 H4N 120.6
C18 N5 V1 108.27(12)
C18 N5 V2 114.44(12)
V1 N5 V2 67.80(6)
C18 N5 H5N 114.5(16)
V1 N5 H5N 120.0(16)
V2 N5 H5N 123.0(16)
C23 N6 V1 108.15(12)
C23 N6 V2 115.33(13)
V1 N6 V2 68.37(5)
C23 N6 H6N 113.6(16)
V1 N6 H6N 123.8(16)
V2 N6 H6N 120.2(16)
C5 C1 C2 107.8(2)
C5 C1 V1 72.27(13)
C2 C1 V1 71.69(13)
C5 C1 H1 126.0
C2 C1 H1 126.0
V1 C1 H1 126.0
C3 C2 C1 107.8(2)
C3 C2 V1 71.70(13)
C1 C2 V1 72.69(13)
C3 C2 H2 125.9
C1 C2 H2 125.9
V1 C2 H2 125.9
C4 C3 C2 108.2(2)
C4 C3 V1 72.62(13)
C2 C3 V1 72.71(13)
C4 C3 H3 125.7
C2 C3 H3 125.7
V1 C3 H3 125.7
C3 C4 C5 108.1(2)
C3 C4 V1 71.82(12)
C5 C4 V1 72.80(13)
C3 C4 H4 125.8
C5 C4 H4 125.8
V1 C4 H4 125.8
C1 C5 C4 108.1(2)
C1 C5 V1 72.42(14)
C4 C5 V1 71.73(13)
C1 C5 H5 125.8
C4 C5 H5 125.8
V1 C5 H5 125.8
C7 C6 N1 128.98(18)
C7 C6 C11 120.42(17)
N1 C6 C11 110.58(17)
C6 C7 C8 119.32(19)
C6 C7 H7 120.3
C8 C7 H7 120.3
C9 C8 C7 120.2(2)
C9 C8 H8 119.9
C7 C8 H8 119.9
C8 C9 C10 121.2(2)
C8 C9 H9 119.4
C10 C9 H9 119.4
C11 C10 C9 119.0(2)
C11 C10 H10 120.5
C9 C10 H10 120.5
C10 C11 N2 129.31(18)
C10 C11 C6 119.83(19)
N2 C11 C6 110.84(16)
N3 C12 C13 128.0(2)
N3 C12 C17 112.87(18)
C13 C12 C17 119.1(2)
C14 C13 C12 121.0(2)
C14 C13 H13 119.5
C12 C13 H13 119.5
C13 C14 C15 120.1(2)
C13 C14 H14 119.9
C15 C14 H14 119.9
C14 C15 C16 119.8(2)
C14 C15 H15 120.1
C16 C15 H15 120.1
C17 C16 C15 121.1(2)
C17 C16 H16 119.5
C15 C16 H16 119.4
N4 C17 C16 128.4(2)
N4 C17 C12 112.81(18)
C16 C17 C12 118.8(2)
C19 C18 N5 129.14(19)
C19 C18 C23 120.57(18)
N5 C18 C23 110.18(17)
C18 C19 C20 118.9(2)
C18 C19 H19 120.5
C20 C19 H19 120.5
C21 C20 C19 120.7(2)
C21 C20 H20 119.7
C19 C20 H20 119.7
C20 C21 C22 120.9(2)
C20 C21 H21 119.6
C22 C21 H21 119.6
C23 C22 C21 119.4(2)
C23 C22 H22 120.3
C21 C22 H22 120.3
C22 C23 N6 129.53(19)
C22 C23 C18 119.58(19)
N6 C23 C18 110.85(16)
O3 Li1 O4 108.0(2)
O3 Li1 O1 114.8(2)
O4 Li1 O1 102.5(2)
O3 Li1 O2 105.9(2)
O4 Li1 O2 119.4(2)
O1 Li1 O2 106.6(2)
C27 O1 C24 109.0(2)
C27 O1 Li1 127.3(2)
C24 O1 Li1 120.4(2)
O1 C24 C25 106.4(2)
O1 C24 H24A 110.5
C25 C24 H24A 110.5
O1 C24 H24B 110.5
C25 C24 H24B 110.5
H24A C24 H24B 108.6
C26 C25 C24 105.5(3)
C26 C25 H25A 110.6
C24 C25 H25A 110.6
C26 C25 H25B 110.6
C24 C25 H25B 110.6
H25A C25 H25B 108.8
C25 C26 C27 110.0(3)
C25 C26 H26A 109.7
C27 C26 H26A 109.7
C25 C26 H26B 109.7
C27 C26 H26B 109.7
H26A C26 H26B 108.2
C26 C27 O1 106.1(2)
C26 C27 H27A 110.5
O1 C27 H27A 110.5
C26 C27 H27B 110.5
O1 C27 H27B 110.5
H27A C27 H27B 108.7
C31 O2 C28 107.1(3)
C31 O2 Li1 124.8(3)
C28 O2 Li1 122.9(2)
O2 C28 C29 106.2(3)
O2 C28 H28A 110.5
C29 C28 H28A 110.5
O2 C28 H28B 110.5
C29 C28 H28B 110.5
H28A C28 H28B 108.7
C30 C29 C28 105.3(3)
C30 C29 H29A 110.7
C28 C29 H29A 110.7
C30 C29 H29B 110.7
C28 C29 H29B 110.7
H29A C29 H29B 108.8
C31 C30 C29 106.0(4)
C31 C30 H30A 110.5
C29 C30 H30A 110.5
C31 C30 H30B 110.5
C29 C30 H30B 110.5
H30A C30 H30B 108.7
O2 C31 C30 106.2(3)
O2 C31 H31A 110.5
C30 C31 H31A 110.5
O2 C31 H31B 110.5
C30 C31 H31B 110.5
H31A C31 H31B 108.7
C32 O3 C35 107.1(2)
C32 O3 Li1 127.6(2)
C35 O3 Li1 124.7(2)
O3 C32 C33 108.7(3)
O3 C32 H32A 109.9
C33 C32 H32A 109.9
O3 C32 H32B 109.9
C33 C32 H32B 109.9
H32A C32 H32B 108.3
C32 C33 C34 103.9(2)
C32 C33 H33A 111.0
C34 C33 H33A 111.0
C32 C33 H33B 111.0
C34 C33 H33B 111.0
H33A C33 H33B 109.0
C35 C34 C33 104.6(3)
C35 C34 H34A 110.8
C33 C34 H34A 110.8
C35 C34 H34B 110.8
C33 C34 H34B 110.8
H34A C34 H34B 108.9
C34 C35 O3 111.0(3)
C34 C35 H35A 109.4
O3 C35 H35A 109.4
C34 C35 H35B 109.4
O3 C35 H35B 109.4
H35A C35 H35B 108.0
C39 O4 C36 109.5(2)
C39 O4 Li1 127.8(2)
C36 O4 Li1 118.0(2)
O4 C36 C37 107.3(2)
O4 C36 H36A 110.3
C37 C36 H36A 110.3
O4 C36 H36B 110.3
C37 C36 H36B 110.3
H36A C36 H36B 108.5
C36 C37 C38 101.9(3)
C36 C37 H37A 111.4
C38 C37 H37A 111.4
C36 C37 H37B 111.4
C38 C37 H37B 111.4
H37A C37 H37B 109.2
C39 C38 C37 104.0(3)
C39 C38 H38A 111.0
C37 C38 H38A 111.0
C39 C38 H38B 111.0
C37 C38 H38B 111.0
H38A C38 H38B 109.0
O4 C39 C38 105.8(3)
O4 C39 H39A 110.6
C38 C39 H39A 110.6
O4 C39 H39B 110.6
C38 C39 H39B 110.6
H39A C39 H39B 108.7

loop_
_geom_bond_atom_site_label_1
_geom_bond_atom_site_label_2
_geom_bond_distance
V1 N1 2.0759(18)
V1 N2 2.0908(17)
V1 N6 2.0985(17)
V1 N5 2.1045(18)
V1 C3 2.290(2)
V1 C4 2.300(2)
V1 C2 2.303(2)
V1 C5 2.314(2)
V1 C1 2.316(2)
V1 V2 2.3742(9)
V2 N4 1.9945(19)
V2 N3 2.0050(17)
V2 N6 2.1266(17)
V2 N5 2.1514(18)
V2 N1 2.1531(18)
V2 N2 2.1541(17)
N1 C6 1.396(2)
N1 H1N 0.863(19)
N2 C11 1.398(3)
N2 H2N 0.873(18)
N3 C12 1.370(3)
N3 H3N 0.8800
N4 C17 1.375(3)
N4 H4N 0.8800
N5 C18 1.399(2)
N5 H5N 0.841(19)
N6 C23 1.392(3)
N6 H6N 0.864(19)
C1 C5 1.404(4)
C1 C2 1.413(4)
C1 H1 1.0000
C2 C3 1.404(3)
C2 H2 1.0000
C3 C4 1.402(4)
C3 H3 1.0000
C4 C5 1.406(4)
C4 H4 1.0000
C5 H5 1.0000
C6 C7 1.377(3)
C6 C11 1.416(3)
C7 C8 1.409(3)
C7 H7 0.9500
C8 C9 1.373(3)
C8 H8 0.9500
C9 C10 1.397(3)
C9 H9 0.9500
C10 C11 1.392(3)
C10 H10 0.9500
C12 C13 1.398(3)
C12 C17 1.423(3)
C13 C14 1.386(3)
C13 H13 0.9500
C14 C15 1.387(4)
C14 H14 0.9500
C15 C16 1.396(3)
C15 H15 0.9500
C16 C17 1.395(3)
C16 H16 0.9500
C18 C19 1.381(3)
C18 C23 1.419(3)
C19 C20 1.410(3)
C19 H19 0.9500
C20 C21 1.374(3)
C20 H20 0.9500
C21 C22 1.396(3)
C21 H21 0.9500
C22 C23 1.392(3)
C22 H22 0.9500
Li1 O3 1.919(4)
Li1 O4 1.921(5)
Li1 O1 1.926(5)
Li1 O2 1.935(5)
O1 C27 1.438(3)
O1 C24 1.445(3)
C24 C25 1.483(4)
C24 H24A 0.9900
C24 H24B 0.9900
C25 C26 1.417(5)
C25 H25A 0.9900
C25 H25B 0.9900
C26 C27 1.437(5)
C26 H26A 0.9900
C26 H26B 0.9900
C27 H27A 0.9900
C27 H27B 0.9900
O2 C31 1.433(4)
O2 C28 1.434(3)
C28 C29 1.519(5)
C28 H28A 0.9900
C28 H28B 0.9900
C29 C30 1.486(6)
C29 H29A 0.9900
C29 H29B 0.9900
C30 C31 1.469(6)
C30 H30A 0.9900
C30 H30B 0.9900
C31 H31A 0.9900
C31 H31B 0.9900
O3 C32 1.401(4)
O3 C35 1.416(4)
C32 C33 1.491(4)
C32 H32A 0.9900
C32 H32B 0.9900
C33 C34 1.495(4)
C33 H33A 0.9900
C33 H33B 0.9900
C34 C35 1.408(5)
C34 H34A 0.9900
C34 H34B 0.9900
C35 H35A 0.9900
C35 H35B 0.9900
O4 C39 1.437(3)
O4 C36 1.440(3)
C36 C37 1.493(4)
C36 H36A 0.9900
C36 H36B 0.9900
C37 C38 1.520(5)
C37 H37A 0.9900
C37 H37B 0.9900
C38 C39 1.505(5)
C38 H38A 0.9900
C38 H38B 0.9900
C39 H39A 0.9900
C39 H39B 0.9900
